data_7238982
loop_
_publ_author_name
'Zhang, Jiajun'
'Meng, Ling-Guo'
'Li, Pinhua'
'Wang, Lei'

_publ_section_title
;
 The sequential reactions of tetrazoles with bromoalkynes for the
 synthesis of (Z)-N-(2-bromo-1-vinyl)-N-arylcyanamides and 2-arylindoles
;
_journal_issue 19
_journal_name_full 'RSC Advances'
_journal_page_first 6807
_journal_paper_doi 10.1039/c3ra40669e
_journal_volume 3
_journal_year 2013
_chemical_formula_sum 'C15 H10 Br Cl N2'
_chemical_formula_weight 333.61
_space_group_IT_number 14
_space_group_name_Hall '-P 2ybc'
_space_group_name_H-M_alt 'P 1 21/c 1'
_symmetry_cell_setting monoclinic
_symmetry_space_group_name_H-M 'P 1 21/c 1'
_atom_sites_solution_hydrogens geom
_atom_sites_solution_primary direct
_atom_sites_solution_secondary difmap
_audit_creation_method SHELXL-97
_cell_angle_alpha 90.00
_cell_angle_beta 92.0190(10)
_cell_angle_gamma 90.00
_cell_formula_units_Z 4
_cell_length_a 13.4990(12)
_cell_length_b 10.1988(9)
_cell_length_c 10.2864(11)
_cell_measurement_reflns_used 2192
_cell_measurement_temperature 298(2)
_cell_measurement_theta_max 25.568
_cell_measurement_theta_min 2.504
_cell_volume 1415.3(2)
_computing_cell_refinement 'Bruker SMART'
_computing_data_collection 'Bruker SMART'
_computing_data_reduction 'Bruker SAINT'
_computing_molecular_graphics 'Bruker SHELXTL'
_computing_publication_material 'Bruker SHELXTL'
_computing_structure_refinement 'SHELXL-97 (Sheldrick, 1997)'
_computing_structure_solution 'SHELXS-97 (Sheldrick, 1990)'
_diffrn_ambient_temperature 298(2)
_diffrn_measured_fraction_theta_full 0.998
_diffrn_measured_fraction_theta_max 0.998
_diffrn_measurement_device_type 'CCD area detector'
_diffrn_measurement_method 'phi and omega scans'
_diffrn_radiation_monochromator graphite
_diffrn_radiation_source 'fine-focus sealed tube'
_diffrn_radiation_type MoK\a
_diffrn_radiation_wavelength 0.71073
_diffrn_reflns_av_R_equivalents 0.0421
_diffrn_reflns_av_sigmaI/netI 0.0443
_diffrn_reflns_limit_h_max 16
_diffrn_reflns_limit_h_min -13
_diffrn_reflns_limit_k_max 12
_diffrn_reflns_limit_k_min -12
_diffrn_reflns_limit_l_max 11
_diffrn_reflns_limit_l_min -12
_diffrn_reflns_number 6888
_diffrn_reflns_theta_full 25.02
_diffrn_reflns_theta_max 25.02
_diffrn_reflns_theta_min 2.50
_exptl_absorpt_coefficient_mu 3.080
_exptl_absorpt_correction_T_max 0.4297
_exptl_absorpt_correction_T_min 0.3722
_exptl_absorpt_correction_type multi-scan
_exptl_absorpt_process_details sadabs
_exptl_crystal_colour colorless
_exptl_crystal_density_diffrn 1.566
_exptl_crystal_density_method 'not measured'
_exptl_crystal_description block
_exptl_crystal_F_000 664
_exptl_crystal_size_max 0.40
_exptl_crystal_size_mid 0.35
_exptl_crystal_size_min 0.33
_refine_diff_density_max 0.297
_refine_diff_density_min -0.540
_refine_diff_density_rms 0.068
_refine_ls_extinction_method none
_refine_ls_goodness_of_fit_ref 1.048
_refine_ls_hydrogen_treatment mixed
_refine_ls_matrix_type full
_refine_ls_number_parameters 218
_refine_ls_number_reflns 2492
_refine_ls_number_restraints 0
_refine_ls_restrained_S_all 1.048
_refine_ls_R_factor_all 0.0647
_refine_ls_R_factor_gt 0.0363
_refine_ls_shift/su_max 0.001
_refine_ls_shift/su_mean 0.000
_refine_ls_structure_factor_coef Fsqd
_refine_ls_weighting_details 'calc w=1/[\s^2^(Fo^2^)+(0.0358P)^2^+0.3359P] where P=(Fo^2^+2Fc^2^)/3'
_refine_ls_weighting_scheme calc
_refine_ls_wR_factor_gt 0.0771
_refine_ls_wR_factor_ref 0.0871
_reflns_number_gt 1727
_reflns_number_total 2492
_reflns_threshold_expression >2sigma(I)
_cod_data_source_file c3ra40669e.txt
_cod_data_source_block 120917c
_cod_depositor_comments
;
The following automatic conversions were performed:

data item '_symmetry_cell_setting' value 'Monoclinic' was changed to
'monoclinic' in accordance with the
/home/saulius/struct/COD-crude-data/automatic-downloads/DataCite-retrospective/RSC/depositions/lib/dictionaries/cif_core.dic
dictionary named 'cif_core.dic' version 2.4.2 last updated on
2011-04-26.

Automatic conversion script
Id: cif_fix_values 6909 2019-04-08 15:41:33Z antanas 
;
_cod_original_sg_symbol_H-M P2(1)/c
_cod_database_code 7238982

loop_
_symmetry_equiv_pos_as_xyz
'x, y, z'
'-x, y+1/2, -z+1/2'
'-x, -y, -z'
'x, -y-1/2, z-1/2'

loop_
_atom_site_label
_atom_site_type_symbol
_atom_site_fract_x
_atom_site_fract_y
_atom_site_fract_z
_atom_site_U_iso_or_equiv
_atom_site_adp_type
_atom_site_occupancy
_atom_site_symmetry_multiplicity
_atom_site_calc_flag
_atom_site_refinement_flags
_atom_site_disorder_assembly
_atom_site_disorder_group
Br1 Br 0.19079(3) 0.46566(5) 0.01790(3) 0.07471(19) Uani 1 1 d . . .
Cl1 Cl 0.00110(7) 0.61369(12) 0.75235(9) 0.0794(4) Uani 1 1 d . . .
N1 N 0.3032(3) 0.2556(3) 0.2786(3) 0.0734(9) Uani 1 1 d . . .
N2 N 0.25856(18) 0.4890(2) 0.3162(2) 0.0394(6) Uani 1 1 d . . .
C1 C 0.2820(2) 0.3632(4) 0.2943(3) 0.0480(8) Uani 1 1 d . . .
C2 C 0.2946(2) 0.5877(3) 0.2310(3) 0.0387(7) Uani 1 1 d . A .
C3 C 0.2743(2) 0.5859(3) 0.1041(3) 0.0484(8) Uani 1 1 d . . .
H3 H 0.3040 0.6496 0.0539 0.058 Uiso 1 1 calc R . .
C4 C 0.2005(2) 0.5220(3) 0.4250(3) 0.0378(7) Uani 1 1 d . . .
C5 C 0.1468(2) 0.6365(3) 0.4231(3) 0.0462(8) Uani 1 1 d . . .
H5 H 0.1506 0.6937 0.3532 0.055 Uiso 1 1 calc R . .
C6 C 0.0868(2) 0.6664(3) 0.5259(3) 0.0517(8) Uani 1 1 d . . .
H6 H 0.0509 0.7443 0.5260 0.062 Uiso 1 1 calc R . .
C7 C 0.0813(2) 0.5800(4) 0.6269(3) 0.0506(9) Uani 1 1 d . . .
C8 C 0.1353(3) 0.4664(4) 0.6306(3) 0.0575(9) Uani 1 1 d . . .
H8 H 0.1310 0.4095 0.7008 0.069 Uiso 1 1 calc R . .
C9 C 0.1960(2) 0.4369(3) 0.5300(3) 0.0490(8) Uani 1 1 d . . .
H9 H 0.2337 0.3605 0.5323 0.059 Uiso 1 1 calc R . .
C10 C 0.3601(2) 0.6886(3) 0.2920(3) 0.0446(8) Uani 1 1 d . . .
C11 C 0.422(5) 0.643(7) 0.395(7) 0.052(6) Uani 0.53(5) 1 d P A 1
H11 H 0.4151 0.5574 0.4239 0.062 Uiso 0.53(5) 1 calc PR A 1
C12 C 0.494(2) 0.724(3) 0.455(3) 0.059(5) Uani 0.53(5) 1 d P A 1
H12 H 0.5343 0.6922 0.5226 0.070 Uiso 0.53(5) 1 calc PR A 1
C13 C 0.503(2) 0.852(3) 0.412(3) 0.059(5) Uani 0.53(5) 1 d P A 1
H13 H 0.5530 0.9047 0.4483 0.070 Uiso 0.53(5) 1 calc PR A 1
C14 C 0.440(2) 0.901(2) 0.316(3) 0.057(7) Uani 0.53(5) 1 d P A 1
H14 H 0.4438 0.9888 0.2922 0.069 Uiso 0.53(5) 1 calc PR A 1
C15 C 0.370(3) 0.819(5) 0.256(4) 0.055(6) Uani 0.53(5) 1 d P A 1
H15 H 0.3288 0.8527 0.1893 0.066 Uiso 0.53(5) 1 calc PR A 1
C11' C 0.434(6) 0.668(7) 0.384(9) 0.052(10) Uani 0.47(5) 1 d P A 2
H11' H 0.4428 0.5852 0.4201 0.063 Uiso 0.47(5) 1 calc PR A 2
C12' C 0.4951(19) 0.771(3) 0.423(3) 0.057(7) Uani 0.47(5) 1 d P A 2
H12' H 0.5451 0.7581 0.4862 0.069 Uiso 0.47(5) 1 calc PR A 2
C13' C 0.4811(19) 0.892(4) 0.367(3) 0.054(6) Uani 0.47(5) 1 d P A 2
H13' H 0.5248 0.9600 0.3888 0.064 Uiso 0.47(5) 1 calc PR A 2
C14' C 0.404(3) 0.916(3) 0.278(3) 0.059(5) Uani 0.47(5) 1 d P A 2
H14' H 0.3934 1.0003 0.2453 0.071 Uiso 0.47(5) 1 calc PR A 2
C15' C 0.341(3) 0.814(6) 0.239(5) 0.050(5) Uani 0.47(5) 1 d P A 2
H15' H 0.2892 0.8274 0.1787 0.059 Uiso 0.47(5) 1 calc PR A 2

loop_
_atom_site_aniso_label
_atom_site_aniso_U_11
_atom_site_aniso_U_22
_atom_site_aniso_U_33
_atom_site_aniso_U_23
_atom_site_aniso_U_13
_atom_site_aniso_U_12
Br1 0.0836(3) 0.0966(4) 0.0432(2) -0.0107(2) -0.00854(18) -0.0077(2)
Cl1 0.0608(6) 0.1264(10) 0.0521(5) -0.0320(6) 0.0178(4) -0.0239(6)
N1 0.110(3) 0.044(2) 0.068(2) -0.0045(16) 0.0227(18) 0.0008(19)
N2 0.0538(16) 0.0307(16) 0.0341(14) -0.0009(10) 0.0065(11) -0.0025(11)
C1 0.061(2) 0.044(2) 0.0397(18) -0.0003(16) 0.0088(15) -0.0074(18)
C2 0.0405(17) 0.0345(17) 0.0416(18) 0.0031(14) 0.0087(13) 0.0025(14)
C3 0.0533(19) 0.049(2) 0.0429(19) 0.0061(15) 0.0072(14) 0.0000(16)
C4 0.0428(17) 0.0378(18) 0.0326(15) -0.0029(14) 0.0000(12) -0.0090(15)
C5 0.0469(18) 0.045(2) 0.0471(19) 0.0043(15) 0.0036(14) -0.0001(16)
C6 0.049(2) 0.053(2) 0.053(2) -0.0065(17) 0.0063(15) -0.0016(16)
C7 0.0456(19) 0.068(3) 0.0382(18) -0.0169(17) 0.0078(14) -0.0159(18)
C8 0.073(2) 0.065(2) 0.0348(18) 0.0028(17) 0.0073(16) -0.017(2)
C9 0.065(2) 0.042(2) 0.0400(18) 0.0049(14) 0.0027(15) -0.0015(16)
C10 0.0452(19) 0.041(2) 0.0488(19) -0.0061(16) 0.0185(15) -0.0040(16)
C11 0.043(14) 0.050(17) 0.063(14) -0.013(11) 0.004(11) -0.014(11)
C12 0.057(6) 0.049(14) 0.070(11) -0.013(8) 0.011(7) -0.016(8)
C13 0.057(9) 0.051(15) 0.068(11) -0.003(11) 0.012(8) -0.015(10)
C14 0.05(2) 0.050(10) 0.07(2) -0.004(13) 0.010(11) -0.020(14)
C15 0.059(17) 0.049(9) 0.058(11) -0.003(8) 0.017(11) -0.016(14)
C11' 0.045(18) 0.05(2) 0.063(12) -0.007(13) 0.009(10) -0.011(13)
C12' 0.055(7) 0.05(2) 0.070(12) -0.001(13) 0.009(8) -0.020(13)
C13' 0.049(16) 0.049(14) 0.064(19) -0.008(13) 0.007(11) -0.013(12)
C14' 0.055(15) 0.056(9) 0.068(13) -0.002(8) 0.009(9) -0.010(10)
C15' 0.047(14) 0.039(9) 0.064(11) -0.007(7) 0.010(10) -0.016(12)

loop_
_atom_type_symbol
_atom_type_description
_atom_type_scat_dispersion_real
_atom_type_scat_dispersion_imag
_atom_type_scat_source
C C 0.0033 0.0016 'International Tables Vol C Tables 4.2.6.8 and 6.1.1.4'
H H 0.0000 0.0000 'International Tables Vol C Tables 4.2.6.8 and 6.1.1.4'
N N 0.0061 0.0033 'International Tables Vol C Tables 4.2.6.8 and 6.1.1.4'
Cl Cl 0.1484 0.1585 'International Tables Vol C Tables 4.2.6.8 and 6.1.1.4'
Br Br -0.2901 2.4595 'International Tables Vol C Tables 4.2.6.8 and 6.1.1.4'

loop_
_geom_angle_atom_site_label_1
_geom_angle_atom_site_label_2
_geom_angle_atom_site_label_3
_geom_angle
C1 N2 C4 119.7(2)
C1 N2 C2 118.9(2)
C4 N2 C2 121.4(2)
N1 C1 N2 178.3(4)
C3 C2 N2 122.0(3)
C3 C2 C10 121.8(3)
N2 C2 C10 116.1(3)
C2 C3 Br1 125.3(3)
C2 C3 H3 117.3
Br1 C3 H3 117.3
C5 C4 C9 120.3(3)
C5 C4 N2 119.6(3)
C9 C4 N2 120.1(3)
C4 C5 C6 119.9(3)
C4 C5 H5 120.1
C6 C5 H5 120.1
C7 C6 C5 119.1(3)
C7 C6 H6 120.5
C5 C6 H6 120.5
C6 C7 C8 121.6(3)
C6 C7 Cl1 119.1(3)
C8 C7 Cl1 119.3(3)
C7 C8 C9 119.7(3)
C7 C8 H8 120.1
C9 C8 H8 120.1
C8 C9 C4 119.4(3)
C8 C9 H9 120.3
C4 C9 H9 120.3
C11' C10 C15 105(3)
C11' C10 C11 13(4)
C15 C10 C11 117(3)
C11' C10 C15' 122(3)
C15 C10 C15' 17(2)
C11 C10 C15' 133(3)
C11' C10 C2 127(3)
C15 C10 C2 127.8(15)
C11 C10 C2 115(3)
C15' C10 C2 111.6(16)
C12 C11 C10 121(4)
C12 C11 H11 119.3
C10 C11 H11 119.2
C13 C12 C11 119(3)
C13 C12 H12 120.4
C11 C12 H12 120.4
C14 C13 C12 121(3)
C14 C13 H13 119.7
C12 C13 H13 119.7
C13 C14 C15 120(2)
C13 C14 H14 120.2
C15 C14 H14 120.2
C14 C15 C10 122(2)
C14 C15 H15 119.2
C10 C15 H15 119.2
C10 C11' C12' 120(5)
C10 C11' H11' 120.1
C12' C11' H11' 120.1
C13' C12' C11' 119(4)
C13' C12' H12' 120.4
C11' C12' H12' 120.4
C12' C13' C14' 122(3)
C12' C13' H13' 119.2
C14' C13' H13' 119.2
C13' C14' C15' 120(3)
C13' C14' H14' 120.2
C15' C14' H14' 120.2
C14' C15' C10 118(2)
C14' C15' H15' 121.1
C10 C15' H15' 121.1

loop_
_geom_bond_atom_site_label_1
_geom_bond_atom_site_label_2
_geom_bond_distance
Br1 C3 1.868(3)
Cl1 C7 1.747(3)
N1 C1 1.146(4)
N2 C1 1.342(4)
N2 C4 1.429(4)
N2 C2 1.431(4)
C2 C3 1.324(4)
C2 C10 1.481(4)
C3 H3 0.9300
C4 C5 1.374(4)
C4 C9 1.389(4)
C5 C6 1.388(4)
C5 H5 0.9300
C6 C7 1.367(4)
C6 H6 0.9300
C7 C8 1.368(5)
C8 C9 1.376(5)
C8 H8 0.9300
C9 H9 0.9300
C10 C11' 1.36(9)
C10 C15 1.39(5)
C10 C11 1.40(7)
C10 C15' 1.41(5)
C11 C12 1.40(8)
C11 H11 0.9300
C12 C13 1.38(2)
C12 H12 0.9300
C13 C14 1.38(2)
C13 H13 0.9300
C14 C15 1.39(4)
C14 H14 0.9300
C15 H15 0.9300
C11' C12' 1.39(7)
C11' H11' 0.9300
C12' C13' 1.38(3)
C12' H12' 0.9300
C13' C14' 1.38(2)
C13' H13' 0.9300
C14' C15' 1.39(6)
C14' H14' 0.9300
C15' H15' 0.9300

loop_
_geom_torsion_atom_site_label_1
_geom_torsion_atom_site_label_2
_geom_torsion_atom_site_label_3
_geom_torsion_atom_site_label_4
_geom_torsion
C4 N2 C1 N1 -58(12)
C2 N2 C1 N1 120(12)
C1 N2 C2 C3 58.1(4)
C4 N2 C2 C3 -123.4(3)
C1 N2 C2 C10 -119.0(3)
C4 N2 C2 C10 59.5(3)
N2 C2 C3 Br1 4.4(4)
C10 C2 C3 Br1 -178.6(2)
C1 N2 C4 C5 -156.5(3)
C2 N2 C4 C5 25.0(4)
C1 N2 C4 C9 21.5(4)
C2 N2 C4 C9 -157.0(3)
C9 C4 C5 C6 -0.8(4)
N2 C4 C5 C6 177.2(3)
C4 C5 C6 C7 -0.9(4)
C5 C6 C7 C8 1.7(5)
C5 C6 C7 Cl1 -176.8(2)
C6 C7 C8 C9 -0.8(5)
Cl1 C7 C8 C9 177.8(2)
C7 C8 C9 C4 -0.9(5)
C5 C4 C9 C8 1.7(4)
N2 C4 C9 C8 -176.2(3)
C3 C2 C10 C11' -136(5)
N2 C2 C10 C11' 42(5)
C3 C2 C10 C15 34(2)
N2 C2 C10 C15 -149(2)
C3 C2 C10 C11 -143(3)
N2 C2 C10 C11 34(3)
C3 C2 C10 C15' 41(2)
N2 C2 C10 C15' -142(2)
C11' C10 C11 C12 21(26)
C15 C10 C11 C12 -3(8)
C15' C10 C11 C12 -11(9)
C2 C10 C11 C12 175(4)
C10 C11 C12 C13 0(8)
C11 C12 C13 C14 3(5)
C12 C13 C14 C15 -4(4)
C13 C14 C15 C10 2(5)
C11' C10 C15 C14 -4(6)
C11 C10 C15 C14 2(6)
C15' C10 C15 C14 162(16)
C2 C10 C15 C14 -175(2)
C15 C10 C11' C12' 2(8)
C11 C10 C11' C12' -156(38)
C15' C10 C11' C12' -3(9)
C2 C10 C11' C12' 174(4)
C10 C11' C12' C13' -1(9)
C11' C12' C13' C14' 4(6)
C12' C13' C14' C15' -4(6)
C13' C14' C15' C10 0(6)
C11' C10 C15' C14' 3(7)
C15 C10 C15' C14' -13(10)
C11 C10 C15' C14' 11(7)
C2 C10 C15' C14' -174(3)
